data_2207763
loop_
_publ_author_name
'Wei-Qiang Chen'
Qi-Ya
'Xuan-Ming Duan'

_publ_section_title
;
 <i>N</i>-(4-Hydroxyphenyl)acrylamide
;
_journal_coeditor_code CV6616
_journal_issue 1
_journal_name_full 'Acta Crystallographica Section E'
_journal_page_first o145
_journal_page_last o146
_journal_paper_doi 10.1107/S1600536805040730
_journal_volume 62
_journal_year 2006
_chemical_formula_iupac 'C9 H9 N O2'
_chemical_formula_moiety 'C9 H9 N O2'
_chemical_formula_sum 'C9 H9 N O2'
_chemical_formula_weight 163.17
_chemical_name_systematic
;
N-(4-hydroxyphenyl)acrylamide
;
_space_group_IT_number 61
_symmetry_cell_setting orthorhombic
_symmetry_space_group_name_Hall '-P 2ac 2ab'
_symmetry_space_group_name_H-M 'P b c a'
_atom_sites_solution_hydrogens geom
_atom_sites_solution_primary direct
_atom_sites_solution_secondary difmap
_cell_angle_alpha 90.00
_cell_angle_beta 90.00
_cell_angle_gamma 90.00
_cell_formula_units_Z 8
_cell_length_a 12.787(4)
_cell_length_b 9.918(3)
_cell_length_c 13.524(4)
_cell_measurement_reflns_used 2486
_cell_measurement_temperature 293(2)
_cell_measurement_theta_max 24.00
_cell_measurement_theta_min 2.55
_cell_volume 1715.1(9)
_computing_cell_refinement 'APEXII and SAINT (Bruker, 2001)'
_computing_data_collection 'APEXII (Bruker, 2003)'
_computing_data_reduction SAINT
_computing_molecular_graphics 'SHELXTL (Bruker, 2001) and DIAMOND (Brandenburg & Berndt, 1999)'
_computing_publication_material SHELXTL
_computing_structure_refinement 'SHELXL97 (Sheldrick, 1997)'
_computing_structure_solution 'SHELXS97 (Sheldrick, 1997)'
_diffrn_ambient_temperature 293(2)
_diffrn_measured_fraction_theta_full 0.999
_diffrn_measured_fraction_theta_max 0.999
_diffrn_measurement_device_type 'Bruker APEX-II CCD area-detector'
_diffrn_measurement_method '\f and \w'
_diffrn_radiation_monochromator graphite
_diffrn_radiation_source 'fine-focus sealed tube'
_diffrn_radiation_type MoK\a
_diffrn_radiation_wavelength 0.71073
_diffrn_reflns_av_R_equivalents 0.0187
_diffrn_reflns_av_sigmaI/netI 0.0159
_diffrn_reflns_limit_h_max 15
_diffrn_reflns_limit_h_min -11
_diffrn_reflns_limit_k_max 11
_diffrn_reflns_limit_k_min -11
_diffrn_reflns_limit_l_max 15
_diffrn_reflns_limit_l_min -16
_diffrn_reflns_number 8550
_diffrn_reflns_theta_full 25.03
_diffrn_reflns_theta_max 25.03
_diffrn_reflns_theta_min 3.00
_diffrn_standards_number 0
_exptl_absorpt_coefficient_mu 0.090
_exptl_absorpt_correction_T_max 0.993
_exptl_absorpt_correction_T_min 0.814
_exptl_absorpt_correction_type multi-scan
_exptl_absorpt_process_details '(SADABS; Sheldrick, 1996)'
_exptl_crystal_colour colourless
_exptl_crystal_density_diffrn 1.264
_exptl_crystal_density_method 'not measured'
_exptl_crystal_description block
_exptl_crystal_F_000 688
_exptl_crystal_size_max 0.38
_exptl_crystal_size_mid 0.30
_exptl_crystal_size_min 0.24
_refine_diff_density_max 0.304
_refine_diff_density_min -0.141
_refine_ls_extinction_method none
_refine_ls_goodness_of_fit_ref 1.056
_refine_ls_hydrogen_treatment constr
_refine_ls_matrix_type full
_refine_ls_number_parameters 110
_refine_ls_number_reflns 1510
_refine_ls_number_restraints 1
_refine_ls_restrained_S_all 1.061
_refine_ls_R_factor_all 0.0502
_refine_ls_R_factor_gt 0.0392
_refine_ls_shift/su_max 0.000
_refine_ls_shift/su_mean 0.000
_refine_ls_structure_factor_coef Fsqd
_refine_ls_weighting_details 'calc w=1/[\s^2^(Fo^2^)+(0.0742P)^2^+0.3734P] where P=(Fo^2^+2Fc^2^)/3'
_refine_ls_weighting_scheme calc
_refine_ls_wR_factor_gt 0.1237
_refine_ls_wR_factor_ref 0.1338
_reflns_number_gt 1195
_reflns_number_total 1510
_reflns_threshold_expression I>2\s(I)
_cod_data_source_file cv6616.cif
_cod_data_source_block I
_cod_depositor_comments
;
The following automatic conversions were performed:
'_symmetry_cell_setting' value 'Orthorhombic' changed to 'orthorhombic'
according to '/home/saulius/struct/CIF-dictionaries/cif_core.dic'
dictionary named 'cif_core.dic' version 2.4.1 from 2010-06-29.

Automatic conversion script
Id: cif_fix_enum 1527 2010-12-29 10:47:43Z saulius 

The following automatic conversions were performed:

'_symmetry_cell_setting' value 'Orthorhombic' changed to
'orthorhombic' according to
/home/saulius/struct/CIF-dictionaries/cif_core.dic dictionary named
'cif_core.dic' version 2.4.1 from 2010-06-29.

Automatic conversion script
Id: cif_fix_values 1715 2011-07-08 13:25:40Z adriana 
;
_cod_original_cell_volume 1715.0(9)
_cod_database_code 2207763
_cod_database_fobs_code 2207763

loop_
_symmetry_equiv_pos_as_xyz
'x, y, z'
'-x+1/2, -y, z+1/2'
'-x, y+1/2, -z+1/2'
'x+1/2, -y+1/2, -z'
'-x, -y, -z'
'x-1/2, y, -z-1/2'
'x, -y-1/2, z-1/2'
'-x-1/2, y-1/2, z'

loop_
_atom_site_label
_atom_site_fract_x
_atom_site_fract_y
_atom_site_fract_z
_atom_site_U_iso_or_equiv
_atom_site_adp_type
_atom_site_calc_flag
_atom_site_refinement_flags
_atom_site_occupancy
_atom_site_type_symbol
O1 0.68637(10) 0.35753(15) 0.65373(8) 0.0646(4) Uani d . 1 O
H1 0.6288 0.3913 0.6436 0.097 Uiso calc R 1 H
O2 0.99601(9) 0.03185(14) 0.35669(10) 0.0643(4) Uani d . 1 O
N1 0.83017(10) 0.09147(14) 0.31687(10) 0.0516(4) Uani d D 1 N
H1B 0.7845 0.0865 0.2703 0.062 Uiso calc RD 1 H
C1 0.70233(14) 0.22665(19) 0.40081(12) 0.0555(5) Uani d . 1 C
H1A 0.6647 0.2288 0.3420 0.067 Uiso calc R 1 H
C2 0.66403(14) 0.29334(19) 0.48240(13) 0.0565(5) Uani d . 1 C
H2 0.6011 0.3400 0.4784 0.068 Uiso calc R 1 H
C3 0.71921(13) 0.29092(17) 0.57019(12) 0.0505(5) Uani d . 1 C
C4 0.81173(14) 0.2193(2) 0.57485(12) 0.0572(5) Uani d . 1 C
H4 0.8487 0.2163 0.6340 0.069 Uiso calc R 1 H
C5 0.85002(13) 0.15245(18) 0.49346(12) 0.0541(5) Uani d . 1 C
H5 0.9123 0.1045 0.4980 0.065 Uiso calc R 1 H
C6 0.79596(13) 0.15635(17) 0.40472(11) 0.0466(4) Uani d . 1 C
C7 0.92373(13) 0.03689(17) 0.29635(12) 0.0508(5) Uani d . 1 C
C8 0.93401(17) -0.0184(2) 0.19511(15) 0.0678(6) Uani d . 1 C
H8 0.8762 -0.0174 0.1534 0.081 Uiso calc R 1 H
C9 1.0226(2) -0.0688(3) 0.16251(19) 0.0944(8) Uani d . 1 C
H9A 1.0811 -0.0704 0.2034 0.113 Uiso calc R 1 H
H9B 1.0269 -0.1028 0.0986 0.113 Uiso calc R 1 H

loop_
_atom_site_aniso_label
_atom_site_aniso_U_11
_atom_site_aniso_U_22
_atom_site_aniso_U_33
_atom_site_aniso_U_12
_atom_site_aniso_U_13
_atom_site_aniso_U_23
O1 0.0540(8) 0.0988(10) 0.0412(7) 0.0125(7) -0.0076(6) -0.0091(6)
O2 0.0429(7) 0.0926(10) 0.0573(8) 0.0061(6) -0.0056(6) 0.0037(6)
N1 0.0430(8) 0.0693(9) 0.0424(8) 0.0045(7) -0.0086(6) -0.0018(7)
C1 0.0482(10) 0.0791(12) 0.0393(9) 0.0088(9) -0.0124(7) 0.0013(8)
C2 0.0451(10) 0.0783(12) 0.0462(10) 0.0126(8) -0.0086(8) -0.0008(8)
C3 0.0456(9) 0.0669(11) 0.0390(9) 0.0011(8) -0.0038(7) 0.0016(7)
C4 0.0520(10) 0.0801(12) 0.0394(9) 0.0065(9) -0.0132(8) 0.0024(8)
C5 0.0440(9) 0.0704(11) 0.0478(10) 0.0093(8) -0.0103(7) 0.0030(8)
C6 0.0422(9) 0.0576(9) 0.0401(9) -0.0009(7) -0.0039(7) 0.0037(7)
C7 0.0450(10) 0.0585(10) 0.0489(10) -0.0010(8) -0.0020(8) 0.0050(7)
C8 0.0655(13) 0.0792(13) 0.0587(12) 0.0095(10) -0.0041(10) -0.0095(10)
C9 0.0901(17) 0.1141(18) 0.0790(15) 0.0287(15) 0.0020(13) -0.0295(14)

loop_
_atom_type_symbol
_atom_type_description
_atom_type_scat_dispersion_real
_atom_type_scat_dispersion_imag
_atom_type_scat_source
C C 0.0033 0.0016 'International Tables Vol C Tables 4.2.6.8 and 6.1.1.4'
H H 0.0000 0.0000 'International Tables Vol C Tables 4.2.6.8 and 6.1.1.4'
N N 0.0061 0.0033 'International Tables Vol C Tables 4.2.6.8 and 6.1.1.4'
O O 0.0106 0.0060 'International Tables Vol C Tables 4.2.6.8 and 6.1.1.4'

loop_
_geom_angle_atom_site_label_1
_geom_angle_atom_site_label_2
_geom_angle_atom_site_label_3
_geom_angle
_geom_angle_publ_flag
C3 O1 H1 109.5 no
C7 N1 C6 129.07(14) yes
C7 N1 H1B 115.5 no
C6 N1 H1B 115.5 no
C2 C1 C6 121.21(15) no
C2 C1 H1A 119.4 no
C6 C1 H1A 119.4 no
C1 C2 C3 119.93(16) no
C1 C2 H2 120.0 no
C3 C2 H2 120.0 no
O1 C3 C2 122.83(15) yes
O1 C3 C4 118.12(14) yes
C2 C3 C4 119.05(16) no
C5 C4 C3 121.09(15) no
C5 C4 H4 119.5 no
C3 C4 H4 119.5 no
C4 C5 C6 120.15(15) no
C4 C5 H5 119.9 no
C6 C5 H5 119.9 no
C5 C6 C1 118.55(16) no
C5 C6 N1 123.94(15) yes
C1 C6 N1 117.51(14) yes
O2 C7 N1 123.18(16) yes
O2 C7 C8 122.02(16) yes
N1 C7 C8 114.81(15) yes
C9 C8 C7 121.8(2) no
C9 C8 H8 119.1 no
C7 C8 H8 119.1 no
C8 C9 H9A 120.0 no
C8 C9 H9B 120.0 no
H9A C9 H9B 120.0 no

loop_
_geom_bond_atom_site_label_1
_geom_bond_atom_site_label_2
_geom_bond_distance
_geom_bond_publ_flag
O1 C3 1.374(2) yes
O1 H1 0.8200 no
O2 C7 1.2339(19) yes
N1 C7 1.342(2) yes
N1 C6 1.420(2) yes
N1 H1B 0.8600 no
C1 C2 1.376(2) no
C1 C6 1.387(2) no
C1 H1A 0.9300 no
C2 C3 1.381(2) no
C2 H2 0.9300 no
C3 C4 1.381(2) no
C4 C5 1.375(2) no
C4 H4 0.9300 no
C5 C6 1.385(2) no
C5 H5 0.9300 no
C7 C8 1.481(3) no
C8 C9 1.315(3) no
C8 H8 0.9300 no
C9 H9A 0.9300 no
C9 H9B 0.9300 no

loop_
_geom_hbond_atom_site_label_D
_geom_hbond_atom_site_label_H
_geom_hbond_atom_site_label_A
_geom_hbond_site_symmetry_A
_geom_hbond_distance_DH
_geom_hbond_distance_HA
_geom_hbond_distance_DA
_geom_hbond_angle_DHA
_geom_hbond_publ_flag
O1 H1 O2 4_456 0.82 1.86 2.673(2) 171 yes
N1 H1B O1 7_565 0.86 2.09 2.916(2) 161 yes

loop_
_geom_torsion_atom_site_label_1
_geom_torsion_atom_site_label_2
_geom_torsion_atom_site_label_3
_geom_torsion_atom_site_label_4
_geom_torsion
_geom_torsion_publ_flag
C6 C1 C2 C3 0.0(3) no
C1 C2 C3 O1 178.68(17) yes
C1 C2 C3 C4 -1.0(3) no
O1 C3 C4 C5 -178.79(17) yes
C2 C3 C4 C5 0.9(3) no
C3 C4 C5 C6 0.2(3) no
C4 C5 C6 C1 -1.2(3) no
C4 C5 C6 N1 179.38(17) yes
C2 C1 C6 C5 1.1(3) no
C2 C1 C6 N1 -179.43(16) yes
C7 N1 C6 C5 -12.5(3) yes
C7 N1 C6 C1 168.01(17) yes
C6 N1 C7 O2 2.6(3) yes
C6 N1 C7 C8 -177.74(16) yes
O2 C7 C8 C9 -3.9(3) yes
N1 C7 C8 C9 176.5(2) yes

loop_
_cod_related_entry_id
_cod_related_entry_database
_cod_related_entry_code
1 ChemSpider 33802
